data_1542753
loop_
_publ_author_name
'Do, Lien T. M.'
'Aree, Thammarat'
'Siripong, Pongpun'
'Pham, Tuyen N. K.'
'Nguyen, Phung K. P.'
'Tip-pyang, Santi'

_publ_section_title
;
 Bougainvinones A--H, Peltogynoids from the Stem Bark of
 PurpleBougainvillea spectabilisand Their Cytotoxic Activity
;
_journal_name_full 'Journal of Natural Products'
_journal_paper_doi 10.1021/acs.jnatprod.5b00996
_journal_year 2016
_chemical_formula_moiety 'C20 H18 O6'
_chemical_formula_sum 'C20 H18 O6'
_chemical_formula_weight 354.34
_space_group_crystal_system monoclinic
_space_group_IT_number 14
_space_group_name_Hall '-P 2ybc'
_space_group_name_H-M_alt 'P 1 21/c 1'
_symmetry_space_group_name_Hall '-P 2ybc'
_symmetry_space_group_name_H-M 'P 1 21/c 1'
_atom_sites_solution_hydrogens mixed
_audit_creation_method SHELXL-2014/7
_cell_angle_alpha 90
_cell_angle_beta 90.354(5)
_cell_angle_gamma 90
_cell_formula_units_Z 4
_cell_length_a 11.2187(6)
_cell_length_b 15.6963(10)
_cell_length_c 9.3981(6)
_cell_measurement_reflns_used 1546
_cell_measurement_temperature 296(2)
_cell_measurement_theta_max 24.0
_cell_measurement_theta_min 2.53
_cell_volume 1654.90(17)
_computing_structure_refinement 'SHELXL-2014/7 (Sheldrick, 2014)'
_diffrn_ambient_temperature 296(2)
_diffrn_measured_fraction_theta_full 1.000
_diffrn_measured_fraction_theta_max 0.988
_diffrn_measurement_device_type APEXII
_diffrn_radiation_type MoK\a
_diffrn_radiation_wavelength 0.71073
_diffrn_reflns_av_R_equivalents 0.0570
_diffrn_reflns_av_unetI/netI 0.0879
_diffrn_reflns_laue_measured_fraction_full 1.000
_diffrn_reflns_laue_measured_fraction_max 0.988
_diffrn_reflns_limit_h_max 15
_diffrn_reflns_limit_h_min -15
_diffrn_reflns_limit_k_max 21
_diffrn_reflns_limit_k_min -22
_diffrn_reflns_limit_l_max 13
_diffrn_reflns_limit_l_min -11
_diffrn_reflns_number 14564
_diffrn_reflns_point_group_measured_fraction_full 1.000
_diffrn_reflns_point_group_measured_fraction_max 0.988
_diffrn_reflns_theta_full 25.242
_diffrn_reflns_theta_max 30.562
_diffrn_reflns_theta_min 1.815
_exptl_absorpt_coefficient_mu 0.105
_exptl_absorpt_correction_T_max 0.859
_exptl_absorpt_correction_T_min 0.761
_exptl_absorpt_correction_type multi-scan
_exptl_absorpt_process_details 'SADABS (Bruker-AXS)'
_exptl_crystal_colour 'light yellow'
_exptl_crystal_density_diffrn 1.422
_exptl_crystal_description rod
_exptl_crystal_F_000 744
_exptl_crystal_size_max 0.280
_exptl_crystal_size_mid 0.220
_exptl_crystal_size_min 0.060
_exptl_transmission_factor_max 0.7561
_exptl_transmission_factor_min 0.7004
_refine_diff_density_max 0.322
_refine_diff_density_min -0.196
_refine_diff_density_rms 0.042
_refine_ls_extinction_method none
_refine_ls_goodness_of_fit_ref 0.831
_refine_ls_hydrogen_treatment mixed
_refine_ls_matrix_type full
_refine_ls_number_parameters 242
_refine_ls_number_reflns 5018
_refine_ls_number_restraints 0
_refine_ls_restrained_S_all 0.831
_refine_ls_R_factor_all 0.1471
_refine_ls_R_factor_gt 0.0492
_refine_ls_shift/su_max 0.000
_refine_ls_shift/su_mean 0.000
_refine_ls_structure_factor_coef Fsqd
_refine_ls_weighting_details 'w=1/[\s^2^(Fo^2^)+(0.0575P)^2^] where P=(Fo^2^+2Fc^2^)/3'
_refine_ls_weighting_scheme calc
_refine_ls_wR_factor_gt 0.1077
_refine_ls_wR_factor_ref 0.1413
_reflns_Friedel_coverage 0.000
_reflns_number_gt 1874
_reflns_number_total 5018
_reflns_threshold_expression 'I > 2\s(I)'
_cod_data_source_file np5b00996_si_002.cif
_cod_data_source_block cpd1
_cod_database_code 1542753
_shelx_shelxl_version_number 2014/7
_shelx_space_group_comment
;
The symmetry employed for this shelxl refinement is uniquely defined
by the following loop, which should always be used as a source of
symmetry information in preference to the above space-group names.
They are only intended as comments.
;
_shelx_estimated_absorpt_t_min 0.971
_shelx_estimated_absorpt_t_max 0.994

loop_
_space_group_symop_operation_xyz
'x, y, z'
'-x, y+1/2, -z+1/2'
'-x, -y, -z'
'x, -y-1/2, z-1/2'

loop_
_atom_site_label
_atom_site_type_symbol
_atom_site_fract_x
_atom_site_fract_y
_atom_site_fract_z
_atom_site_U_iso_or_equiv
_atom_site_adp_type
_atom_site_occupancy
_atom_site_site_symmetry_order
_atom_site_calc_flag
_atom_site_refinement_flags_posn
_atom_site_refinement_flags_adp
C2 C 0.94299(16) 0.26071(13) 0.8480(2) 0.0388(5) Uani 1 1 d . .
C3 C 0.93260(17) 0.34479(13) 0.8183(2) 0.0431(5) Uani 1 1 d . .
C4 C 0.84573(18) 0.37772(14) 0.7197(2) 0.0467(5) Uani 1 1 d . .
C5 C 0.66873(18) 0.33245(13) 0.5668(2) 0.0420(5) Uani 1 1 d . .
C6 C 0.60164(17) 0.26911(14) 0.5042(2) 0.0421(5) Uani 1 1 d . .
C7 C 0.62745(17) 0.18469(14) 0.5403(2) 0.0411(5) Uani 1 1 d . .
C8 C 0.71642(16) 0.16150(12) 0.6350(2) 0.0388(5) Uani 1 1 d . .
C9 C 0.78258(16) 0.22821(12) 0.6938(2) 0.0356(5) Uani 1 1 d . .
C10 C 0.76413(16) 0.31388(13) 0.6610(2) 0.0375(5) Uani 1 1 d . .
C11 C 0.5858(2) 0.46248(17) 0.6417(3) 0.0746(8) Uani 1 1 d . .
H111 H 0.6275 0.4529 0.7298 0.112 Uiso 1 1 calc R U
H211 H 0.5046 0.4441 0.6508 0.112 Uiso 1 1 calc R U
H311 H 0.5876 0.5221 0.6192 0.112 Uiso 1 1 calc R U
C12 C 0.50418(19) 0.29026(16) 0.3986(2) 0.0583(6) Uani 1 1 d . .
H112 H 0.5211 0.3441 0.3545 0.087 Uiso 1 1 calc R U
H212 H 0.4292 0.2935 0.4470 0.087 Uiso 1 1 calc R U
H312 H 0.5003 0.2467 0.3271 0.087 Uiso 1 1 calc R U
C13 C 0.4474(2) 0.10675(17) 0.5324(3) 0.0743(8) Uani 1 1 d . .
H113 H 0.4074 0.1606 0.5410 0.111 Uiso 1 1 calc R U
H213 H 0.4539 0.0806 0.6245 0.111 Uiso 1 1 calc R U
H313 H 0.4026 0.0703 0.4699 0.111 Uiso 1 1 calc R U
C14 C 0.74048(19) 0.07043(13) 0.6758(2) 0.0529(6) Uani 1 1 d . .
H114 H 0.6717 0.0472 0.7219 0.079 Uiso 1 1 calc R U
H314 H 0.8076 0.0682 0.7396 0.079 Uiso 1 1 calc R U
H214 H 0.7576 0.0379 0.5919 0.079 Uiso 1 1 calc R U
C1' C 1.03427(17) 0.22762(13) 0.9423(2) 0.0400(5) Uani 1 1 d . .
C2' C 1.07085(18) 0.14251(15) 0.9489(2) 0.0475(5) Uani 1 1 d . .
C3' C 1.16122(19) 0.11930(17) 1.0431(2) 0.0576(6) Uani 1 1 d . .
H3' H 1.1856 0.0628 1.0488 0.069 Uiso 1 1 calc R U
C4' C 1.21451(19) 0.17991(19) 1.1278(3) 0.0630(7) Uani 1 1 d . .
H4' H 1.2740 0.1636 1.1916 0.076 Uiso 1 1 calc R U
C5' C 1.18144(19) 0.26459(17) 1.1199(2) 0.0574(6) Uani 1 1 d . .
H5' H 1.2191 0.3049 1.1771 0.069 Uiso 1 1 calc R U
C6' C 1.09257(17) 0.28901(14) 1.0269(2) 0.0454(5) Uani 1 1 d . .
C7' C 1.0499(2) 0.37949(15) 1.0170(3) 0.0589(6) Uani 1 1 d . .
H17' H 0.9850 0.3876 1.0833 0.071 Uiso 1 1 calc R U
H27' H 1.1143 0.4173 1.0451 0.071 Uiso 1 1 calc R U
O1 O 0.86905(11) 0.20269(8) 0.78741(14) 0.0404(3) Uani 1 1 d . .
O2 O 1.01807(15) 0.08524(10) 0.86203(18) 0.0645(5) Uani 1 1 d . .
H2O H 1.068(2) 0.0373(18) 0.854(3) 0.097 Uiso 1 1 d . U
O3 O 1.01016(13) 0.40241(9) 0.87788(16) 0.0565(4) Uani 1 1 d . .
O4 O 0.84220(15) 0.45414(11) 0.6875(2) 0.0758(6) Uani 1 1 d . .
O5 O 0.64201(14) 0.41545(9) 0.53092(15) 0.0559(4) Uani 1 1 d . .
O6 O 0.56298(12) 0.11975(10) 0.47604(15) 0.0555(4) Uani 1 1 d . .

loop_
_atom_site_aniso_label
_atom_site_aniso_U_11
_atom_site_aniso_U_22
_atom_site_aniso_U_33
_atom_site_aniso_U_23
_atom_site_aniso_U_13
_atom_site_aniso_U_12
C2 0.0401(11) 0.0319(12) 0.0444(12) -0.0022(9) 0.0057(9) -0.0030(9)
C3 0.0482(11) 0.0304(12) 0.0508(13) -0.0060(9) 0.0049(10) -0.0060(9)
C4 0.0526(12) 0.0296(12) 0.0580(15) 0.0074(10) 0.0069(10) 0.0017(10)
C5 0.0524(12) 0.0332(12) 0.0404(12) 0.0059(9) 0.0077(10) 0.0095(10)
C6 0.0471(11) 0.0432(13) 0.0361(12) 0.0012(9) 0.0070(9) 0.0066(10)
C7 0.0430(11) 0.0405(13) 0.0398(12) -0.0058(9) 0.0038(9) 0.0011(9)
C8 0.0397(10) 0.0293(11) 0.0474(13) -0.0013(9) 0.0048(9) 0.0017(9)
C9 0.0379(10) 0.0288(11) 0.0400(12) 0.0017(8) 0.0035(9) 0.0043(8)
C10 0.0439(11) 0.0277(11) 0.0409(12) 0.0021(8) 0.0063(9) 0.0010(8)
C11 0.102(2) 0.0538(18) 0.0677(18) 0.0001(13) 0.0049(14) 0.0329(15)
C12 0.0643(14) 0.0622(18) 0.0483(15) 0.0068(11) -0.0047(11) 0.0117(12)
C13 0.0621(15) 0.073(2) 0.088(2) -0.0154(15) 0.0018(14) -0.0186(14)
C14 0.0551(13) 0.0285(13) 0.0749(17) -0.0062(10) -0.0081(11) -0.0004(10)
C1' 0.0413(11) 0.0373(12) 0.0415(12) 0.0007(9) 0.0026(9) 0.0019(9)
C2' 0.0492(12) 0.0439(14) 0.0493(14) 0.0000(11) -0.0025(10) 0.0029(10)
C3' 0.0556(14) 0.0603(17) 0.0567(16) 0.0066(12) -0.0047(12) 0.0135(12)
C4' 0.0486(13) 0.085(2) 0.0558(16) 0.0044(15) -0.0073(11) 0.0055(14)
C5' 0.0466(13) 0.0720(19) 0.0537(15) -0.0086(13) 0.0009(11) -0.0101(12)
C6' 0.0428(11) 0.0500(15) 0.0437(13) -0.0042(10) 0.0073(10) -0.0074(10)
C7' 0.0673(15) 0.0477(16) 0.0618(17) -0.0093(12) -0.0015(12) -0.0125(12)
O1 0.0425(7) 0.0265(8) 0.0522(9) 0.0000(6) -0.0053(6) 0.0017(6)
O2 0.0775(11) 0.0398(10) 0.0760(12) -0.0079(9) -0.0238(9) 0.0183(8)
O3 0.0675(10) 0.0378(10) 0.0642(11) -0.0036(7) -0.0031(8) -0.0142(8)
O4 0.0779(11) 0.0314(10) 0.1178(15) 0.0190(9) -0.0159(10) -0.0114(8)
O5 0.0816(11) 0.0373(10) 0.0489(10) 0.0106(7) -0.0007(8) 0.0141(8)
O6 0.0539(9) 0.0523(11) 0.0602(11) -0.0182(8) -0.0057(7) -0.0004(7)

loop_
_atom_type_symbol
_atom_type_description
_atom_type_scat_dispersion_real
_atom_type_scat_dispersion_imag
_atom_type_scat_source
C C 0.0033 0.0016 'International Tables Vol C Tables 4.2.6.8 and 6.1.1.4'
H H 0.0000 0.0000 'International Tables Vol C Tables 4.2.6.8 and 6.1.1.4'
O O 0.0106 0.0060 'International Tables Vol C Tables 4.2.6.8 and 6.1.1.4'

loop_
_geom_angle_atom_site_label_1
_geom_angle_atom_site_label_2
_geom_angle_atom_site_label_3
_geom_angle
C3 C2 O1 121.12(18)
C3 C2 C1' 122.41(18)
O1 C2 C1' 116.45(18)
C2 C3 O3 120.33(18)
C2 C3 C4 122.74(19)
O3 C3 C4 116.86(18)
O4 C4 C3 121.8(2)
O4 C4 C10 123.53(19)
C3 C4 C10 114.65(18)
C6 C5 O5 117.43(17)
C6 C5 C10 121.87(19)
O5 C5 C10 120.68(18)
C5 C6 C7 117.97(18)
C5 C6 C12 120.94(19)
C7 C6 C12 121.09(19)
C8 C7 O6 117.37(18)
C8 C7 C6 123.62(18)
O6 C7 C6 118.99(17)
C7 C8 C9 115.97(18)
C7 C8 C14 122.84(17)
C9 C8 C14 121.18(17)
O1 C9 C10 121.94(17)
O1 C9 C8 114.15(16)
C10 C9 C8 123.91(17)
C9 C10 C5 116.58(18)
C9 C10 C4 119.04(17)
C5 C10 C4 124.33(19)
O5 C11 H111 109.5
O5 C11 H211 109.5
H111 C11 H211 109.5
O5 C11 H311 109.5
H111 C11 H311 109.5
H211 C11 H311 109.5
C6 C12 H112 109.5
C6 C12 H212 109.5
H112 C12 H212 109.5
C6 C12 H312 109.5
H112 C12 H312 109.5
H212 C12 H312 109.5
O6 C13 H113 109.5
O6 C13 H213 109.5
H113 C13 H213 109.5
O6 C13 H313 109.5
H113 C13 H313 109.5
H213 C13 H313 109.5
C8 C14 H114 109.5
C8 C14 H314 109.5
H114 C14 H314 109.5
C8 C14 H214 109.5
H114 C14 H214 109.5
H314 C14 H214 109.5
C2' C1' C6' 119.60(18)
C2' C1' C2 125.18(19)
C6' C1' C2 115.13(19)
O2 C2' C3' 121.8(2)
O2 C2' C1' 118.85(18)
C3' C2' C1' 119.4(2)
C4' C3' C2' 120.0(2)
C4' C3' H3' 120.0
C2' C3' H3' 120.0
C3' C4' C5' 121.3(2)
C3' C4' H4' 119.4
C5' C4' H4' 119.4
C6' C5' C4' 119.7(2)
C6' C5' H5' 120.2
C4' C5' H5' 120.2
C5' C6' C1' 120.0(2)
C5' C6' C7' 122.2(2)
C1' C6' C7' 117.76(18)
O3 C7' C6' 113.19(18)
O3 C7' H17' 108.9
C6' C7' H17' 108.9
O3 C7' H27' 108.9
C6' C7' H27' 108.9
H17' C7' H27' 107.8
C2 O1 C9 120.28(15)
C2' O2 H2O 108.8(16)
C3 O3 C7' 113.71(17)
C5 O5 C11 114.02(17)
C7 O6 C13 114.76(17)

loop_
_geom_bond_atom_site_label_1
_geom_bond_atom_site_label_2
_geom_bond_distance
C2 C3 1.354(3)
C2 O1 1.355(2)
C2 C1' 1.447(3)
C3 O3 1.372(2)
C3 C4 1.437(3)
C4 O4 1.238(2)
C4 C10 1.463(3)
C5 C6 1.377(3)
C5 O5 1.378(2)
C5 C10 1.416(3)
C6 C7 1.398(3)
C6 C12 1.509(3)
C7 C8 1.382(3)
C7 O6 1.386(2)
C8 C9 1.396(3)
C8 C14 1.504(3)
C9 O1 1.365(2)
C9 C10 1.395(3)
C11 O5 1.426(3)
C11 H111 0.9600
C11 H211 0.9600
C11 H311 0.9600
C12 H112 0.9600
C12 H212 0.9600
C12 H312 0.9600
C13 O6 1.419(3)
C13 H113 0.9600
C13 H213 0.9600
C13 H313 0.9600
C14 H114 0.9600
C14 H314 0.9600
C14 H214 0.9600
C1' C2' 1.399(3)
C1' C6' 1.408(3)
C2' O2 1.348(2)
C2' C3' 1.391(3)
C3' C4' 1.375(3)
C3' H3' 0.9300
C4' C5' 1.382(3)
C4' H4' 0.9300
C5' C6' 1.376(3)
C5' H5' 0.9300
C6' C7' 1.501(3)
C7' O3 1.425(3)
C7' H17' 0.9700
C7' H27' 0.9700
O2 H2O 0.94(3)

loop_
_geom_torsion_atom_site_label_1
_geom_torsion_atom_site_label_2
_geom_torsion_atom_site_label_3
_geom_torsion_atom_site_label_4
_geom_torsion
O1 C2 C3 O3 -178.34(17)
C1' C2 C3 O3 0.1(3)
O1 C2 C3 C4 -1.4(3)
C1' C2 C3 C4 177.04(19)
C2 C3 C4 O4 -175.6(2)
O3 C3 C4 O4 1.4(3)
C2 C3 C4 C10 3.9(3)
O3 C3 C4 C10 -179.11(17)
O5 C5 C6 C7 -179.65(17)
C10 C5 C6 C7 2.3(3)
O5 C5 C6 C12 1.0(3)
C10 C5 C6 C12 -177.04(19)
C5 C6 C7 C8 -0.1(3)
C12 C6 C7 C8 179.28(19)
C5 C6 C7 O6 -178.48(17)
C12 C6 C7 O6 0.8(3)
O6 C7 C8 C9 177.72(17)
C6 C7 C8 C9 -0.7(3)
O6 C7 C8 C14 -3.4(3)
C6 C7 C8 C14 178.14(19)
C7 C8 C9 O1 179.63(16)
C14 C8 C9 O1 0.7(3)
C7 C8 C9 C10 -0.7(3)
C14 C8 C9 C10 -179.59(19)
O1 C9 C10 C5 -177.60(17)
C8 C9 C10 C5 2.8(3)
O1 C9 C10 C4 5.0(3)
C8 C9 C10 C4 -174.68(19)
C6 C5 C10 C9 -3.6(3)
O5 C5 C10 C9 178.46(17)
C6 C5 C10 C4 173.73(19)
O5 C5 C10 C4 -4.3(3)
O4 C4 C10 C9 174.0(2)
C3 C4 C10 C9 -5.5(3)
O4 C4 C10 C5 -3.2(3)
C3 C4 C10 C5 177.30(18)
C3 C2 C1' C2' -162.0(2)
O1 C2 C1' C2' 16.6(3)
C3 C2 C1' C6' 14.6(3)
O1 C2 C1' C6' -166.86(17)
C6' C1' C2' O2 -176.74(19)
C2 C1' C2' O2 -0.3(3)
C6' C1' C2' C3' 2.6(3)
C2 C1' C2' C3' 179.0(2)
O2 C2' C3' C4' 178.6(2)
C1' C2' C3' C4' -0.6(3)
C2' C3' C4' C5' -1.1(4)
C3' C4' C5' C6' 0.8(4)
C4' C5' C6' C1' 1.2(3)
C4' C5' C6' C7' 177.9(2)
C2' C1' C6' C5' -2.9(3)
C2 C1' C6' C5' -179.63(19)
C2' C1' C6' C7' -179.72(19)
C2 C1' C6' C7' 3.5(3)
C5' C6' C7' O3 148.7(2)
C1' C6' C7' O3 -34.5(3)
C3 C2 O1 C9 0.5(3)
C1' C2 O1 C9 -178.11(16)
C10 C9 O1 C2 -2.3(3)
C8 C9 O1 C2 177.35(16)
C2 C3 O3 C7' -32.8(3)
C4 C3 O3 C7' 150.12(19)
C6' C7' O3 C3 48.7(3)
C6 C5 O5 C11 108.4(2)
C10 C5 O5 C11 -73.6(2)
C8 C7 O6 C13 103.4(2)
C6 C7 O6 C13 -78.0(2)
